data_2231031
loop_
_publ_author_name
'Jiang, Jin'
'Dong, Lei'
'Yin, Handong'

_publ_section_title
;
 Bis(<i>N</i>-benzoyl-<i>N</i>-phenylhydroxylaminato-\k^2^<i>O</i>,<i>O</i>')dimethyltin(IV)
;
_journal_coeditor_code BX2356
_journal_issue 8
_journal_name_full 'Acta Crystallographica Section E'
_journal_page_first m1029
_journal_paper_doi 10.1107/S160053681102561X
_journal_volume 67
_journal_year 2011
_chemical_formula_iupac '[Sn (C H3)2 (C13 H10 N O2)2]'
_chemical_formula_moiety 'C28 H26 N2 O4 Sn'
_chemical_formula_sum 'C28 H26 N2 O4 Sn'
_chemical_formula_weight 573.20
_chemical_name_systematic
;
Bis(<i>N</i>-benzoyl-<i>N</i>-phenylhydroxylaminato-
\k^2^<i>O</i>,<i>O</i>')dimethyltin(IV)
;
_space_group_IT_number 14
_symmetry_cell_setting monoclinic
_symmetry_space_group_name_Hall '-P 2yn'
_symmetry_space_group_name_H-M 'P 1 21/n 1'
_atom_sites_solution_hydrogens geom
_atom_sites_solution_primary direct
_atom_sites_solution_secondary difmap
_audit_creation_method SHELXL-97
_cell_angle_alpha 90.00
_cell_angle_beta 102.1280(10)
_cell_angle_gamma 90.00
_cell_formula_units_Z 4
_cell_length_a 13.5475(14)
_cell_length_b 10.3621(11)
_cell_length_c 19.0161(19)
_cell_measurement_reflns_used 3950
_cell_measurement_temperature 298(2)
_cell_measurement_theta_max 23.513
_cell_measurement_theta_min 2.191
_cell_volume 2609.9(5)
_computing_cell_refinement 'SAINT (Bruker, 2007)'
_computing_data_collection 'SMART (Bruker, 2007)'
_computing_data_reduction 'SAINT (Bruker, 2007)'
_computing_molecular_graphics 'SHELXTL (Sheldrick, 2008)'
_computing_publication_material 'SHELXTL (Sheldrick, 2008)'
_computing_structure_refinement 'SHELXL97 (Sheldrick, 2008)'
_computing_structure_solution 'SHELXS97 (Sheldrick, 2008)'
_diffrn_ambient_temperature 298(2)
_diffrn_measured_fraction_theta_full 1.000
_diffrn_measured_fraction_theta_max 1.000
_diffrn_measurement_device_type 'Bruker SMART CCD area-detector'
_diffrn_measurement_method '\f and \w'
_diffrn_radiation_monochromator graphite
_diffrn_radiation_source 'fine-focus sealed tube'
_diffrn_radiation_type MoK\a
_diffrn_radiation_wavelength 0.71073
_diffrn_reflns_av_R_equivalents 0.0540
_diffrn_reflns_av_sigmaI/netI 0.0614
_diffrn_reflns_limit_h_max 16
_diffrn_reflns_limit_h_min -9
_diffrn_reflns_limit_k_max 12
_diffrn_reflns_limit_k_min -12
_diffrn_reflns_limit_l_max 19
_diffrn_reflns_limit_l_min -22
_diffrn_reflns_number 13127
_diffrn_reflns_theta_full 25.02
_diffrn_reflns_theta_max 25.02
_diffrn_reflns_theta_min 1.69
_exptl_absorpt_coefficient_mu 1.014
_exptl_absorpt_correction_T_max 0.7644
_exptl_absorpt_correction_T_min 0.6582
_exptl_absorpt_correction_type multi-scan
_exptl_absorpt_process_details '(SADABS; Sheldrick, 1996)'
_exptl_crystal_colour colourless
_exptl_crystal_density_diffrn 1.459
_exptl_crystal_density_method 'not measured'
_exptl_crystal_description block
_exptl_crystal_F_000 1160
_exptl_crystal_size_max 0.45
_exptl_crystal_size_mid 0.41
_exptl_crystal_size_min 0.28
_refine_diff_density_max 1.337
_refine_diff_density_min -0.652
_refine_ls_extinction_method none
_refine_ls_goodness_of_fit_ref 1.117
_refine_ls_hydrogen_treatment constr
_refine_ls_matrix_type full
_refine_ls_number_parameters 316
_refine_ls_number_reflns 4617
_refine_ls_number_restraints 0
_refine_ls_restrained_S_all 1.117
_refine_ls_R_factor_all 0.0850
_refine_ls_R_factor_gt 0.0424
_refine_ls_shift/su_max 0.001
_refine_ls_shift/su_mean 0.000
_refine_ls_structure_factor_coef Fsqd
_refine_ls_weighting_details 'calc w=1/[\s^2^(Fo^2^)+(0.0414P)^2^+2.3713P] where P= (Fo^2^+2Fc^2^)/3'
_refine_ls_weighting_scheme calc
_refine_ls_wR_factor_gt 0.0896
_refine_ls_wR_factor_ref 0.1180
_reflns_number_gt 2999
_reflns_number_total 4617
_reflns_threshold_expression I>2sigma(I)
_cod_data_source_file bx2356.cif
_cod_data_source_block I
_cod_original_sg_symbol_H-M 'P 21/n'
_cod_database_code 2231031
_cod_database_fobs_code 2231031

loop_
_symmetry_equiv_pos_as_xyz
'x, y, z'
'-x+1/2, y+1/2, -z+1/2'
'-x, -y, -z'
'x-1/2, -y-1/2, z-1/2'

loop_
_atom_site_type_symbol
_atom_site_label
_atom_site_fract_x
_atom_site_fract_y
_atom_site_fract_z
_atom_site_U_iso_or_equiv
_atom_site_adp_type
_atom_site_calc_flag
_atom_site_refinement_flags
_atom_site_occupancy
_atom_site_symmetry_multiplicity
Sn Sn1 0.53023(3) 0.21609(4) 0.87352(2) 0.04530(15) Uani d . 1 1
N N1 0.3263(3) 0.1438(4) 0.7933(2) 0.0438(11) Uani d . 1 1
N N2 0.7002(3) 0.2851(5) 0.8049(2) 0.0484(11) Uani d . 1 1
O O1 0.4223(2) 0.1710(4) 0.78095(18) 0.0548(11) Uani d . 1 1
O O2 0.3965(3) 0.1015(4) 0.90754(18) 0.0540(10) Uani d . 1 1
O O3 0.5963(3) 0.2700(4) 0.7884(2) 0.0585(11) Uani d . 1 1
O O4 0.6905(3) 0.3335(4) 0.9179(2) 0.0574(10) Uani d . 1 1
C C1 0.2476(4) 0.1830(5) 0.7352(3) 0.0427(14) Uani d . 1 1
C C2 0.1697(4) 0.2588(6) 0.7472(3) 0.0542(16) Uani d . 1 1
H H2 0.1660 0.2826 0.7937 0.065 Uiso calc R 1 1
C C3 0.0970(5) 0.2991(6) 0.6893(4) 0.0653(18) Uani d . 1 1
H H3 0.0437 0.3498 0.6972 0.078 Uiso calc R 1 1
C C4 0.1015(5) 0.2663(7) 0.6210(4) 0.0684(19) Uani d . 1 1
H H4 0.0514 0.2935 0.5827 0.082 Uiso calc R 1 1
C C5 0.1807(5) 0.1923(6) 0.6088(3) 0.0659(19) Uani d . 1 1
H H5 0.1854 0.1714 0.5621 0.079 Uiso calc R 1 1
C C6 0.2531(4) 0.1493(6) 0.6665(3) 0.0523(15) Uani d . 1 1
H H6 0.3057 0.0973 0.6586 0.063 Uiso calc R 1 1
C C7 0.3195(4) 0.1019(5) 0.8581(3) 0.0416(13) Uani d . 1 1
C C8 0.2221(4) 0.0502(5) 0.8709(3) 0.0418(13) Uani d . 1 1
C C9 0.1598(4) -0.0267(5) 0.8222(3) 0.0477(14) Uani d . 1 1
H H9 0.1740 -0.0413 0.7771 0.057 Uiso calc R 1 1
C C10 0.0757(4) -0.0825(6) 0.8401(3) 0.0545(15) Uani d . 1 1
H H10 0.0333 -0.1350 0.8073 0.065 Uiso calc R 1 1
C C11 0.0555(5) -0.0599(7) 0.9062(4) 0.0704(19) Uani d . 1 1
H H11 -0.0014 -0.0969 0.9181 0.084 Uiso calc R 1 1
C C12 0.1170(5) 0.0159(8) 0.9551(4) 0.087(2) Uani d . 1 1
H H12 0.1019 0.0313 0.9999 0.104 Uiso calc R 1 1
C C13 0.2012(4) 0.0693(6) 0.9380(3) 0.0624(17) Uani d . 1 1
H H13 0.2447 0.1187 0.9719 0.075 Uiso calc R 1 1
C C14 0.7473(4) 0.2419(5) 0.7494(3) 0.0451(14) Uani d . 1 1
C C15 0.8264(4) 0.1561(6) 0.7627(3) 0.0592(16) Uani d . 1 1
H H15 0.8509 0.1261 0.8092 0.071 Uiso calc R 1 1
C C16 0.8692(5) 0.1146(7) 0.7071(4) 0.073(2) Uani d . 1 1
H H16 0.9232 0.0573 0.7165 0.088 Uiso calc R 1 1
C C17 0.8334(5) 0.1565(8) 0.6389(4) 0.078(2) Uani d . 1 1
H H17 0.8633 0.1290 0.6017 0.093 Uiso calc R 1 1
C C18 0.7536(5) 0.2390(7) 0.6253(4) 0.074(2) Uani d . 1 1
H H18 0.7278 0.2654 0.5783 0.088 Uiso calc R 1 1
C C19 0.7100(4) 0.2843(6) 0.6800(3) 0.0586(16) Uani d . 1 1
H H19 0.6564 0.3423 0.6703 0.070 Uiso calc R 1 1
C C20 0.7432(4) 0.3252(5) 0.8716(3) 0.0479(14) Uani d . 1 1
C C21 0.8507(4) 0.3625(6) 0.8857(3) 0.0497(14) Uani d . 1 1
C C22 0.9129(5) 0.3195(7) 0.9482(4) 0.074(2) Uani d . 1 1
H H22 0.8871 0.2679 0.9802 0.089 Uiso calc R 1 1
C C23 1.0133(5) 0.3535(8) 0.9630(4) 0.091(3) Uani d . 1 1
H H23 1.0555 0.3248 1.0051 0.110 Uiso calc R 1 1
C C24 1.0515(5) 0.4296(9) 0.9159(5) 0.098(3) Uani d . 1 1
H H24 1.1196 0.4512 0.9261 0.117 Uiso calc R 1 1
C C25 0.9905(5) 0.4736(7) 0.8546(4) 0.077(2) Uani d . 1 1
H H25 1.0167 0.5256 0.8230 0.092 Uiso calc R 1 1
C C26 0.8897(4) 0.4407(6) 0.8395(3) 0.0605(17) Uani d . 1 1
H H26 0.8476 0.4714 0.7978 0.073 Uiso calc R 1 1
C C27 0.4692(5) 0.3809(6) 0.9127(4) 0.074(2) Uani d . 1 1
H H27A 0.4747 0.4532 0.8822 0.111 Uiso calc R 1 1
H H27B 0.5057 0.3990 0.9607 0.111 Uiso calc R 1 1
H H27C 0.3995 0.3659 0.9132 0.111 Uiso calc R 1 1
C C28 0.6163(4) 0.0528(6) 0.9129(4) 0.0716(19) Uani d . 1 1
H H28A 0.5905 -0.0212 0.8845 0.107 Uiso calc R 1 1
H H28B 0.6123 0.0381 0.9620 0.107 Uiso calc R 1 1
H H28C 0.6854 0.0667 0.9100 0.107 Uiso calc R 1 1

loop_
_atom_site_aniso_label
_atom_site_aniso_U_11
_atom_site_aniso_U_22
_atom_site_aniso_U_33
_atom_site_aniso_U_12
_atom_site_aniso_U_13
_atom_site_aniso_U_23
Sn1 0.0388(2) 0.0544(3) 0.0415(2) -0.00119(19) 0.00566(15) 0.0018(2)
N1 0.035(2) 0.060(3) 0.036(3) -0.002(2) 0.0069(19) 0.004(2)
N2 0.032(2) 0.064(3) 0.049(3) -0.002(2) 0.009(2) 0.004(3)
O1 0.033(2) 0.094(3) 0.037(2) -0.009(2) 0.0075(16) 0.003(2)
O2 0.046(2) 0.076(3) 0.036(2) -0.0099(19) -0.0016(17) 0.0090(19)
O3 0.033(2) 0.097(3) 0.044(2) -0.006(2) 0.0044(16) 0.011(2)
O4 0.052(2) 0.072(3) 0.050(3) -0.009(2) 0.0146(19) 0.002(2)
C1 0.033(3) 0.055(4) 0.039(3) -0.005(2) 0.005(2) 0.005(3)
C2 0.050(4) 0.062(4) 0.052(4) 0.005(3) 0.014(3) 0.004(3)
C3 0.057(4) 0.063(5) 0.075(5) 0.011(3) 0.011(3) 0.016(4)
C4 0.051(4) 0.079(5) 0.066(5) -0.005(4) -0.009(3) 0.020(4)
C5 0.064(4) 0.089(5) 0.039(4) -0.014(4) -0.002(3) 0.005(3)
C6 0.044(3) 0.068(4) 0.043(4) 0.005(3) 0.006(3) -0.005(3)
C7 0.035(3) 0.050(3) 0.040(3) -0.004(2) 0.007(2) 0.002(3)
C8 0.043(3) 0.050(3) 0.032(3) 0.004(3) 0.009(2) 0.002(3)
C9 0.049(3) 0.053(4) 0.043(3) -0.005(3) 0.014(3) -0.007(3)
C10 0.048(4) 0.062(4) 0.052(4) -0.008(3) 0.008(3) -0.003(3)
C11 0.051(4) 0.100(6) 0.062(4) -0.018(4) 0.019(3) -0.001(4)
C12 0.075(5) 0.135(7) 0.061(5) -0.030(5) 0.037(4) -0.026(5)
C13 0.055(4) 0.087(5) 0.046(4) -0.012(3) 0.012(3) -0.013(3)
C14 0.031(3) 0.053(4) 0.050(3) -0.006(2) 0.006(2) 0.000(3)
C15 0.058(4) 0.057(4) 0.059(4) 0.005(3) 0.005(3) 0.003(3)
C16 0.058(4) 0.076(5) 0.089(6) 0.012(4) 0.021(4) -0.009(4)
C17 0.069(5) 0.095(6) 0.078(6) -0.015(4) 0.034(4) -0.018(5)
C18 0.075(5) 0.096(6) 0.051(4) -0.009(4) 0.017(4) 0.002(4)
C19 0.048(3) 0.074(4) 0.055(4) 0.008(3) 0.013(3) 0.012(3)
C20 0.039(3) 0.050(4) 0.054(4) -0.002(3) 0.010(3) 0.007(3)
C21 0.044(3) 0.050(4) 0.053(4) -0.002(3) 0.006(3) -0.003(3)
C22 0.056(4) 0.087(5) 0.071(5) -0.008(4) -0.002(3) 0.011(4)
C23 0.050(4) 0.113(6) 0.095(6) -0.009(4) -0.021(4) 0.015(5)
C24 0.042(4) 0.126(7) 0.118(7) -0.024(4) 0.000(4) -0.003(6)
C25 0.060(4) 0.089(5) 0.082(5) -0.021(4) 0.013(4) 0.003(4)
C26 0.051(4) 0.063(4) 0.067(4) -0.008(3) 0.011(3) -0.001(3)
C27 0.067(4) 0.065(5) 0.097(5) -0.002(3) 0.031(4) -0.009(4)
C28 0.050(4) 0.061(4) 0.098(5) 0.004(3) 0.004(3) 0.015(4)

loop_
_atom_type_symbol
_atom_type_description
_atom_type_scat_dispersion_real
_atom_type_scat_dispersion_imag
_atom_type_scat_source
C C 0.0033 0.0016 'International Tables Vol C Tables 4.2.6.8 and 6.1.1.4'
H H 0.0000 0.0000 'International Tables Vol C Tables 4.2.6.8 and 6.1.1.4'
N N 0.0061 0.0033 'International Tables Vol C Tables 4.2.6.8 and 6.1.1.4'
O O 0.0106 0.0060 'International Tables Vol C Tables 4.2.6.8 and 6.1.1.4'
Sn Sn -0.6537 1.4246 'International Tables Vol C Tables 4.2.6.8 and 6.1.1.4'

loop_
_geom_angle_atom_site_label_1
_geom_angle_atom_site_label_2
_geom_angle_atom_site_label_3
_geom_angle
O3 Sn1 O1 75.22(13)
O3 Sn1 C28 101.3(2)
O1 Sn1 C28 110.9(2)
O3 Sn1 C27 108.8(2)
O1 Sn1 C27 102.9(2)
C28 Sn1 C27 139.3(3)
O3 Sn1 O2 145.61(13)
O1 Sn1 O2 71.21(13)
C28 Sn1 O2 84.1(2)
C27 Sn1 O2 86.0(2)
O3 Sn1 O4 69.15(13)
O1 Sn1 O4 143.55(13)
C28 Sn1 O4 83.89(19)
C27 Sn1 O4 82.0(2)
O2 Sn1 O4 145.05(12)
C7 N1 O1 118.1(4)
C7 N1 C1 128.8(4)
O1 N1 C1 112.5(4)
C20 N2 O3 117.8(4)
C20 N2 C14 128.8(4)
O3 N2 C14 113.0(4)
N1 O1 Sn1 114.4(3)
C7 O2 Sn1 111.1(3)
N2 O3 Sn1 115.9(3)
C20 O4 Sn1 108.4(3)
C6 C1 C2 120.2(5)
C6 C1 N1 119.1(5)
C2 C1 N1 120.7(5)
C1 C2 C3 119.0(6)
C1 C2 H2 120.5
C3 C2 H2 120.5
C4 C3 C2 121.4(6)
C4 C3 H3 119.3
C2 C3 H3 119.3
C3 C4 C5 119.6(6)
C3 C4 H4 120.2
C5 C4 H4 120.2
C4 C5 C6 119.6(6)
C4 C5 H5 120.2
C6 C5 H5 120.2
C1 C6 C5 120.1(6)
C1 C6 H6 119.9
C5 C6 H6 119.9
O2 C7 N1 119.2(5)
O2 C7 C8 120.3(5)
N1 C7 C8 120.4(4)
C9 C8 C13 119.5(5)
C9 C8 C7 122.7(5)
C13 C8 C7 117.4(5)
C8 C9 C10 120.0(5)
C8 C9 H9 120.0
C10 C9 H9 120.0
C11 C10 C9 119.4(5)
C11 C10 H10 120.3
C9 C10 H10 120.3
C10 C11 C12 121.1(6)
C10 C11 H11 119.4
C12 C11 H11 119.4
C11 C12 C13 119.5(6)
C11 C12 H12 120.2
C13 C12 H12 120.2
C12 C13 C8 120.4(6)
C12 C13 H13 119.8
C8 C13 H13 119.8
C15 C14 C19 119.7(6)
C15 C14 N2 121.6(5)
C19 C14 N2 118.7(5)
C14 C15 C16 120.0(6)
C14 C15 H15 120.0
C16 C15 H15 120.0
C17 C16 C15 120.7(6)
C17 C16 H16 119.7
C15 C16 H16 119.7
C16 C17 C18 119.5(7)
C16 C17 H17 120.3
C18 C17 H17 120.3
C17 C18 C19 121.3(7)
C17 C18 H18 119.3
C19 C18 H18 119.3
C18 C19 C14 118.8(6)
C18 C19 H19 120.6
C14 C19 H19 120.6
O4 C20 N2 119.2(5)
O4 C20 C21 122.9(5)
N2 C20 C21 117.8(5)
C22 C21 C26 119.5(6)
C22 C21 C20 118.2(6)
C26 C21 C20 122.3(5)
C23 C22 C21 119.5(7)
C23 C22 H22 120.3
C21 C22 H22 120.3
C24 C23 C22 120.4(7)
C24 C23 H23 119.8
C22 C23 H23 119.8
C25 C24 C23 120.5(7)
C25 C24 H24 119.7
C23 C24 H24 119.7
C24 C25 C26 119.5(7)
C24 C25 H25 120.2
C26 C25 H25 120.2
C25 C26 C21 120.6(6)
C25 C26 H26 119.7
C21 C26 H26 119.7
Sn1 C27 H27A 109.5
Sn1 C27 H27B 109.5
H27A C27 H27B 109.5
Sn1 C27 H27C 109.5
H27A C27 H27C 109.5
H27B C27 H27C 109.5
Sn1 C28 H28A 109.5
Sn1 C28 H28B 109.5
H28A C28 H28B 109.5
Sn1 C28 H28C 109.5
H28A C28 H28C 109.5
H28B C28 H28C 109.5

loop_
_geom_bond_atom_site_label_1
_geom_bond_atom_site_label_2
_geom_bond_distance
Sn1 O3 2.083(4)
Sn1 O1 2.091(3)
Sn1 C28 2.101(6)
Sn1 C27 2.101(6)
Sn1 O2 2.367(4)
Sn1 O4 2.477(4)
N1 C7 1.328(6)
N1 O1 1.398(5)
N1 C1 1.425(6)
N2 C20 1.345(7)
N2 O3 1.385(5)
N2 C14 1.415(7)
O2 C7 1.249(5)
O4 C20 1.247(6)
C1 C6 1.370(7)
C1 C2 1.373(7)
C2 C3 1.379(8)
C2 H2 0.9300
C3 C4 1.355(9)
C3 H3 0.9300
C4 C5 1.377(9)
C4 H4 0.9300
C5 C6 1.382(7)
C5 H5 0.9300
C6 H6 0.9300
C7 C8 1.491(7)
C8 C9 1.369(7)
C8 C13 1.378(7)
C9 C10 1.382(7)
C9 H9 0.9300
C10 C11 1.361(8)
C10 H10 0.9300
C11 C12 1.362(8)
C11 H11 0.9300
C12 C13 1.367(8)
C12 H12 0.9300
C13 H13 0.9300
C14 C15 1.374(8)
C14 C19 1.383(8)
C15 C16 1.377(9)
C15 H15 0.9300
C16 C17 1.358(9)
C16 H16 0.9300
C17 C18 1.360(9)
C17 H17 0.9300
C18 C19 1.382(9)
C18 H18 0.9300
C19 H19 0.9300
C20 C21 1.476(7)
C21 C22 1.379(8)
C21 C26 1.379(8)
C22 C23 1.376(9)
C22 H22 0.9300
C23 C24 1.374(10)
C23 H23 0.9300
C24 C25 1.358(10)
C24 H24 0.9300
C25 C26 1.379(8)
C25 H25 0.9300
C26 H26 0.9300
C27 H27A 0.9600
C27 H27B 0.9600
C27 H27C 0.9600
C28 H28A 0.9600
C28 H28B 0.9600
C28 H28C 0.9600

loop_
_geom_torsion_atom_site_label_1
_geom_torsion_atom_site_label_2
_geom_torsion_atom_site_label_3
_geom_torsion_atom_site_label_4
_geom_torsion
C7 N1 O1 Sn1 -24.6(6)
C1 N1 O1 Sn1 147.3(3)
O3 Sn1 O1 N1 -166.9(4)
C28 Sn1 O1 N1 96.5(4)
C27 Sn1 O1 N1 -60.5(4)
O2 Sn1 O1 N1 20.7(3)
O4 Sn1 O1 N1 -154.5(3)
O3 Sn1 O2 C7 -30.5(5)
O1 Sn1 O2 C7 -17.5(4)
C28 Sn1 O2 C7 -131.9(4)
C27 Sn1 O2 C7 87.6(4)
O4 Sn1 O2 C7 157.6(3)
C20 N2 O3 Sn1 -31.1(6)
C14 N2 O3 Sn1 142.6(4)
O1 Sn1 O3 N2 -161.5(4)
C28 Sn1 O3 N2 -52.6(4)
C27 Sn1 O3 N2 99.7(4)
O2 Sn1 O3 N2 -148.7(3)
O4 Sn1 O3 N2 26.3(3)
O3 Sn1 O4 C20 -22.4(4)
O1 Sn1 O4 C20 -35.1(5)
C28 Sn1 O4 C20 82.2(4)
C27 Sn1 O4 C20 -136.1(4)
O2 Sn1 O4 C20 152.8(3)
C7 N1 C1 C6 -140.5(6)
O1 N1 C1 C6 48.6(7)
C7 N1 C1 C2 42.6(8)
O1 N1 C1 C2 -128.3(5)
C6 C1 C2 C3 0.6(9)
N1 C1 C2 C3 177.5(5)
C1 C2 C3 C4 -0.6(9)
C2 C3 C4 C5 -0.7(10)
C3 C4 C5 C6 1.8(10)
C2 C1 C6 C5 0.6(9)
N1 C1 C6 C5 -176.4(5)
C4 C5 C6 C1 -1.8(9)
Sn1 O2 C7 N1 10.7(6)
Sn1 O2 C7 C8 -172.1(4)
O1 N1 C7 O2 7.7(8)
C1 N1 C7 O2 -162.8(5)
O1 N1 C7 C8 -169.5(4)
C1 N1 C7 C8 20.0(8)
O2 C7 C8 C9 -137.2(6)
N1 C7 C8 C9 40.0(8)
O2 C7 C8 C13 35.0(8)
N1 C7 C8 C13 -147.7(6)
C13 C8 C9 C10 1.2(8)
C7 C8 C9 C10 173.3(5)
C8 C9 C10 C11 0.2(9)
C9 C10 C11 C12 -0.5(10)
C10 C11 C12 C13 -0.7(12)
C11 C12 C13 C8 2.2(11)
C9 C8 C13 C12 -2.4(10)
C7 C8 C13 C12 -174.9(6)
C20 N2 C14 C15 45.2(9)
O3 N2 C14 C15 -127.7(5)
C20 N2 C14 C19 -137.1(6)
O3 N2 C14 C19 50.1(7)
C19 C14 C15 C16 1.2(9)
N2 C14 C15 C16 178.9(5)
C14 C15 C16 C17 -0.7(10)
C15 C16 C17 C18 -0.9(11)
C16 C17 C18 C19 2.1(11)
C17 C18 C19 C14 -1.6(10)
C15 C14 C19 C18 -0.1(9)
N2 C14 C19 C18 -177.8(5)
Sn1 O4 C20 N2 14.5(6)
Sn1 O4 C20 C21 -168.1(4)
O3 N2 C20 O4 7.7(8)
C14 N2 C20 O4 -164.9(5)
O3 N2 C20 C21 -169.9(5)
C14 N2 C20 C21 17.6(9)
O4 C20 C21 C22 46.8(8)
N2 C20 C21 C22 -135.7(6)
O4 C20 C21 C26 -131.6(6)
N2 C20 C21 C26 45.9(8)
C26 C21 C22 C23 -1.1(10)
C20 C21 C22 C23 -179.5(6)
C21 C22 C23 C24 0.0(12)
C22 C23 C24 C25 0.8(14)
C23 C24 C25 C26 -0.4(13)
C24 C25 C26 C21 -0.7(11)
C22 C21 C26 C25 1.4(10)
C20 C21 C26 C25 179.9(6)
